data_7227427
loop_
_publ_author_name
'Zhao, Meng'
'Yao, Zhao-Quan'
'Xu, Yue-Ling'
'Chang, Ze'
'Bu, Xian-He'

_publ_section_title
;
 Guest dependent structure and acetone sensing properties of a 2D Eu3+
 coordination polymer
;
_journal_issue 4
_journal_name_full 'RSC Adv.'
_journal_page_first 2258
_journal_paper_doi 10.1039/C6RA25681C
_journal_volume 7
_journal_year 2017
_chemical_formula_sum 'C30 H22 Eu N O9'
_chemical_formula_weight 692.45
_chemical_name_systematic
;
 ?
;
_chemical_properties_physical ', Light-sensitive'
_space_group_crystal_system triclinic
_space_group_IT_number 2
_space_group_name_Hall '-P 1'
_space_group_name_H-M_alt 'P -1'
_symmetry_space_group_name_Hall '-P 1'
_symmetry_space_group_name_H-M 'P -1'
_atom_sites_solution_hydrogens geom
_audit_block_doi 10.5517/ccdc.csd.cc1lmnrm
_audit_creation_method SHELXL-2014
_audit_update_record
;
2016-08-25 deposited with the CCDC.
2016-12-01 downloaded from the CCDC.
;
_cell_angle_alpha 104.260(4)
_cell_angle_beta 96.594(2)
_cell_angle_gamma 97.594(3)
_cell_formula_units_Z 2
_cell_length_a 9.5960(15)
_cell_length_b 13.277(2)
_cell_length_c 15.277(3)
_cell_measurement_reflns_used 6283
_cell_measurement_temperature 113
_cell_measurement_theta_max 27.5
_cell_measurement_theta_min 3.1
_cell_volume 1847.7(5)
_computing_structure_refinement 'SHELXL-2014 (Sheldrick, 2014)'
_diffrn_ambient_temperature 113
_diffrn_measured_fraction_theta_full 0.988
_diffrn_measured_fraction_theta_max 0.969
_diffrn_measurement_device_type Rigaku
_diffrn_radiation_type MoK\a
_diffrn_radiation_wavelength 0.71073
_diffrn_reflns_av_R_equivalents 0.0243
_diffrn_reflns_av_unetI/netI 0.0248
_diffrn_reflns_Laue_measured_fraction_full 0.988
_diffrn_reflns_Laue_measured_fraction_max 0.969
_diffrn_reflns_limit_h_max 12
_diffrn_reflns_limit_h_min -12
_diffrn_reflns_limit_k_max 17
_diffrn_reflns_limit_k_min -16
_diffrn_reflns_limit_l_max 19
_diffrn_reflns_limit_l_min -19
_diffrn_reflns_number 23534
_diffrn_reflns_point_group_measured_fraction_full 0.988
_diffrn_reflns_point_group_measured_fraction_max 0.969
_diffrn_reflns_theta_full 25.242
_diffrn_reflns_theta_max 27.633
_diffrn_reflns_theta_min 3.142
_exptl_absorpt_coefficient_mu 1.740
_exptl_crystal_colour colorless
_exptl_crystal_density_diffrn 1.245
_exptl_crystal_description prism
_exptl_crystal_F_000 688
_exptl_crystal_preparation ', Luminescent'
_refine_diff_density_max 3.279
_refine_diff_density_min -1.491
_refine_diff_density_rms 0.126
_refine_ls_extinction_method none
_refine_ls_goodness_of_fit_ref 1.057
_refine_ls_hydrogen_treatment constr
_refine_ls_matrix_type full
_refine_ls_number_parameters 372
_refine_ls_number_reflns 8351
_refine_ls_number_restraints 0
_refine_ls_restrained_S_all 1.057
_refine_ls_R_factor_all 0.0381
_refine_ls_R_factor_gt 0.0359
_refine_ls_shift/su_max 0.001
_refine_ls_shift/su_mean 0.000
_refine_ls_structure_factor_coef Fsqd
_refine_ls_weighting_details 'w=1/[\s^2^(Fo^2^)+(0.0600P)^2^+4.2960P] where P=(Fo^2^+2Fc^2^)/3'
_refine_ls_weighting_scheme calc
_refine_ls_wR_factor_gt 0.0988
_refine_ls_wR_factor_ref 0.0999
_reflns_Friedel_coverage 0.000
_reflns_number_gt 7766
_reflns_number_total 8351
_reflns_threshold_expression 'I > 2\s(I)'
_cod_data_source_file c6ra25681c2.cif
_cod_data_source_block 1_sqd
_cod_database_code 7227427
_shelx_space_group_comment
;
The symmetry employed for this shelxl refinement is uniquely defined
by the following loop, which should always be used as a source of
symmetry information in preference to the above space-group names.
They are only intended as comments.
;
_shelxl_version_number 2014-3
_platon_squeeze_void_probe_radius 1.20

loop_
_space_group_symop_operation_xyz
'x, y, z'
'-x, -y, -z'

loop_
_atom_site_label
_atom_site_type_symbol
_atom_site_fract_x
_atom_site_fract_y
_atom_site_fract_z
_atom_site_U_iso_or_equiv
_atom_site_adp_type
_atom_site_occupancy
_atom_site_site_symmetry_order
_atom_site_calc_flag
_atom_site_refinement_flags_posn
_atom_site_refinement_flags_adp
C14 C 1.1742(4) 0.4048(3) 0.3758(2) 0.0197(6) Uani 1 1 d . .
C15 C 0.9891(4) 0.5221(3) 0.3714(2) 0.0218(7) Uani 1 1 d . .
H15 H 0.9865 0.5285 0.4332 0.026 Uiso 1 1 calc R U
C16 C 0.9024(4) 0.5735(3) 0.3242(2) 0.0219(7) Uani 1 1 d . .
H16 H 0.8400 0.6124 0.3544 0.026 Uiso 1 1 calc R U
C17 C 1.0798(4) 0.4607(3) 0.3262(2) 0.0203(6) Uani 1 1 d . .
C18 C 1.0845(4) 0.4530(3) 0.2338(2) 0.0234(7) Uani 1 1 d . .
H18 H 1.1434 0.4113 0.2028 0.028 Uiso 1 1 calc R U
C19 C 1.0015(4) 0.5076(3) 0.1884(2) 0.0238(7) Uani 1 1 d . .
H19 H 1.0081 0.5043 0.1275 0.029 Uiso 1 1 calc R U
Eu1 Eu 0.58983(2) 0.66352(2) -0.46056(2) 0.01738(7) Uani 1 1 d . .
O1 O 0.4991(3) 0.51603(19) -0.40438(15) 0.0206(5) Uani 1 1 d . .
O6 O 0.7886(3) 0.56032(19) -0.46248(16) 0.0214(5) Uani 1 1 d . .
O2 O 0.4445(3) 0.36191(19) -0.37629(16) 0.0238(5) Uani 1 1 d . .
O3 O 0.4843(3) 1.1602(2) 0.45984(17) 0.0294(6) Uani 1 1 d . .
O7 O 0.3316(3) 0.6425(2) -0.48685(19) 0.0294(6) Uani 1 1 d . .
O4 O 0.4568(3) 1.2075(2) 0.33154(17) 0.0274(6) Uani 1 1 d . .
O5 O 0.7781(3) 0.6731(2) -0.33127(17) 0.0240(5) Uani 1 1 d . .
O8 O 0.7906(3) 0.7773(2) -0.4853(2) 0.0372(7) Uani 1 1 d . .
C2 C 0.5636(4) 0.4410(3) -0.1920(2) 0.0207(7) Uani 1 1 d . .
H2 H 0.5473 0.3684 -0.2168 0.025 Uiso 1 1 calc R U
C8 C 0.6851(4) 0.6358(3) 0.0393(2) 0.0192(6) Uani 1 1 d . .
C3 C 0.6354(4) 0.5914(3) -0.0604(2) 0.0192(6) Uani 1 1 d . .
C1 C 0.4911(4) 0.4590(3) -0.3482(2) 0.0191(6) Uani 1 1 d . .
C4 C 0.6124(4) 0.4827(3) -0.0995(2) 0.0202(7) Uani 1 1 d . .
H4 H 0.6299 0.4377 -0.0630 0.024 Uiso 1 1 calc R U
C9 C 0.6421(4) 0.7276(3) 0.0869(2) 0.0198(6) Uani 1 1 d . .
H9 H 0.5851 0.7626 0.0553 0.024 Uiso 1 1 calc R U
C5 C 0.5388(4) 0.5070(3) -0.2482(2) 0.0185(6) Uani 1 1 d . .
C21 C 0.5364(4) 1.0439(3) 0.3258(2) 0.0213(7) Uani 1 1 d . .
C22 C 0.5560(4) 0.9638(3) 0.3678(2) 0.0237(7) Uani 1 1 d . .
H22 H 0.5383 0.9706 0.4273 0.028 Uiso 1 1 calc R U
C23 C 0.5624(4) 1.0325(3) 0.2362(2) 0.0245(7) Uani 1 1 d . .
H23 H 0.5475 1.0853 0.2076 0.029 Uiso 1 1 calc R U
C24 C 0.4898(4) 1.1427(3) 0.3759(2) 0.0219(7) Uani 1 1 d . .
C6 C 0.5623(4) 0.6157(3) -0.2102(2) 0.0244(7) Uani 1 1 d . .
H6 H 0.5463 0.6605 -0.2471 0.029 Uiso 1 1 calc R U
C7 C 0.6099(4) 0.6570(3) -0.1170(2) 0.0254(7) Uani 1 1 d . .
H7 H 0.6249 0.7296 -0.0921 0.031 Uiso 1 1 calc R U
C25 C 0.6100(4) 0.9437(3) 0.1893(2) 0.0238(7) Uani 1 1 d . .
H25 H 0.6281 0.9374 0.1298 0.029 Uiso 1 1 calc R U
C10 C 0.6832(4) 0.7679(3) 0.1813(2) 0.0191(6) Uani 1 1 d . .
C26 C 0.6309(4) 0.8633(3) 0.2312(2) 0.0197(6) Uani 1 1 d . .
C11 C 0.7716(4) 0.5849(3) 0.0876(2) 0.0211(7) Uani 1 1 d . .
H11 H 0.8006 0.5237 0.0564 0.025 Uiso 1 1 calc R U
C12 C 0.8160(4) 0.6237(3) 0.1822(2) 0.0199(6) Uani 1 1 d . .
C20 C 0.9078(4) 0.5677(3) 0.2320(2) 0.0203(7) Uani 1 1 d . .
C13 C 0.7707(4) 0.7156(3) 0.2281(2) 0.0211(7) Uani 1 1 d . .
H13 H 0.7992 0.7424 0.2908 0.025 Uiso 1 1 calc R U
C27 C 0.6023(4) 0.8735(3) 0.3206(2) 0.0230(7) Uani 1 1 d . .
H27 H 0.6141 0.8198 0.3485 0.028 Uiso 1 1 calc R U
O9 O 0.1748(8) 0.7411(5) 0.6422(6) 0.126(3) Uani 1 1 d . .
N2 N 0.1967(8) 0.7568(7) 0.8017(6) 0.103(3) Uani 1 1 d . .
C31 C 0.2355(11) 0.7109(9) 0.7254(10) 0.112(4) Uani 1 1 d . .
H31 H 0.2972 0.6621 0.7223 0.135 Uiso 1 1 calc R U
C33 C 0.0949(12) 0.8240(9) 0.8111(10) 0.146(6) Uani 1 1 d . .
H33A H 0.0713 0.8415 0.7545 0.220 Uiso 1 1 calc R U
H33B H 0.1329 0.8873 0.8585 0.220 Uiso 1 1 calc R U
H33C H 0.0109 0.7892 0.8268 0.220 Uiso 1 1 calc R U
C32 C 0.2638(14) 0.7324(16) 0.8833(10) 0.179(7) Uani 1 1 d . .
H32A H 0.3176 0.6767 0.8654 0.268 Uiso 1 1 calc R U
H32B H 0.1917 0.7105 0.9166 0.268 Uiso 1 1 calc R U
H32C H 0.3261 0.7940 0.9214 0.268 Uiso 1 1 calc R U

loop_
_atom_site_aniso_label
_atom_site_aniso_U_11
_atom_site_aniso_U_22
_atom_site_aniso_U_33
_atom_site_aniso_U_23
_atom_site_aniso_U_13
_atom_site_aniso_U_12
C14 0.0265(16) 0.0189(15) 0.0141(14) 0.0051(12) -0.0012(12) 0.0074(13)
C15 0.0283(17) 0.0267(17) 0.0126(14) 0.0058(13) 0.0014(12) 0.0123(14)
C16 0.0293(17) 0.0232(17) 0.0144(15) 0.0036(13) 0.0018(13) 0.0127(14)
C17 0.0251(16) 0.0188(15) 0.0167(15) 0.0039(12) -0.0023(12) 0.0090(13)
C18 0.0289(17) 0.0272(18) 0.0149(15) 0.0031(13) 0.0003(13) 0.0150(14)
C19 0.0329(18) 0.0284(18) 0.0106(14) 0.0023(13) 0.0001(13) 0.0148(15)
Eu1 0.03097(10) 0.01238(9) 0.00856(9) 0.00087(6) -0.00189(6) 0.01074(6)
O1 0.0341(13) 0.0188(11) 0.0095(10) 0.0041(9) -0.0017(9) 0.0099(10)
O6 0.0302(13) 0.0209(12) 0.0124(11) 0.0024(9) -0.0023(9) 0.0111(10)
O2 0.0409(14) 0.0176(11) 0.0103(10) 0.0018(9) -0.0033(10) 0.0059(10)
O3 0.0577(18) 0.0158(12) 0.0165(12) 0.0015(9) 0.0068(11) 0.0172(12)
O7 0.0339(14) 0.0222(13) 0.0311(14) 0.0035(11) -0.0016(11) 0.0138(11)
O4 0.0496(16) 0.0183(12) 0.0157(11) 0.0021(9) 0.0009(11) 0.0185(11)
O5 0.0349(13) 0.0203(12) 0.0153(11) 0.0005(9) -0.0030(10) 0.0133(10)
O8 0.0490(18) 0.0293(15) 0.0340(16) 0.0118(12) 0.0005(13) 0.0071(13)
C2 0.0329(18) 0.0151(15) 0.0135(15) 0.0038(12) -0.0030(13) 0.0080(13)
C8 0.0287(17) 0.0173(15) 0.0102(14) 0.0004(12) -0.0010(12) 0.0088(13)
C3 0.0294(17) 0.0183(15) 0.0096(14) 0.0005(12) -0.0004(12) 0.0113(13)
C1 0.0295(17) 0.0190(15) 0.0096(14) 0.0029(12) 0.0003(12) 0.0107(13)
C4 0.0321(17) 0.0175(15) 0.0114(14) 0.0044(12) -0.0019(12) 0.0097(13)
C9 0.0312(17) 0.0170(15) 0.0118(14) 0.0035(12) -0.0011(12) 0.0105(13)
C5 0.0286(16) 0.0175(15) 0.0096(14) 0.0024(12) -0.0006(12) 0.0091(12)
C21 0.0358(18) 0.0132(15) 0.0124(14) -0.0020(12) -0.0012(13) 0.0096(13)
C22 0.0382(19) 0.0191(16) 0.0133(15) 0.0012(12) 0.0022(13) 0.0107(14)
C23 0.043(2) 0.0152(15) 0.0160(16) 0.0046(13) -0.0008(14) 0.0118(14)
C24 0.0355(18) 0.0144(15) 0.0156(15) 0.0019(12) 0.0004(13) 0.0103(13)
C6 0.045(2) 0.0180(16) 0.0131(15) 0.0054(13) 0.0023(14) 0.0157(15)
C7 0.047(2) 0.0174(16) 0.0120(15) 0.0013(12) 0.0011(14) 0.0144(15)
C25 0.042(2) 0.0179(16) 0.0121(14) 0.0029(12) 0.0013(13) 0.0112(14)
C10 0.0288(17) 0.0152(15) 0.0126(14) 0.0007(12) -0.0001(12) 0.0096(13)
C26 0.0299(17) 0.0146(15) 0.0127(14) 0.0001(12) -0.0018(12) 0.0079(12)
C11 0.0309(17) 0.0191(15) 0.0131(15) 0.0011(12) 0.0006(13) 0.0124(13)
C12 0.0285(17) 0.0186(15) 0.0118(14) 0.0014(12) -0.0020(12) 0.0100(13)
C20 0.0281(17) 0.0176(15) 0.0145(15) 0.0023(12) -0.0020(12) 0.0093(13)
C13 0.0313(17) 0.0192(16) 0.0101(14) -0.0013(12) -0.0038(12) 0.0100(13)
C27 0.0385(19) 0.0156(15) 0.0158(15) 0.0031(12) 0.0010(14) 0.0122(14)
O9 0.121(6) 0.065(4) 0.164(8) -0.023(4) 0.062(5) -0.022(4)
N2 0.084(5) 0.101(6) 0.104(6) 0.007(5) 0.022(4) -0.022(4)
C31 0.083(6) 0.093(7) 0.148(11) -0.004(7) 0.043(7) 0.018(5)
C33 0.113(8) 0.094(7) 0.193(13) -0.040(8) 0.062(9) -0.009(6)
C32 0.103(9) 0.31(2) 0.142(12) 0.095(14) 0.006(8) 0.053(11)

loop_
_atom_type_symbol
_atom_type_description
_atom_type_scat_dispersion_real
_atom_type_scat_dispersion_imag
_atom_type_scat_source
C C 0.0033 0.0016 'International Tables Vol C Tables 4.2.6.8 and 6.1.1.4'
H H 0.0000 0.0000 'International Tables Vol C Tables 4.2.6.8 and 6.1.1.4'
Eu Eu -0.1578 3.6682 'International Tables Vol C Tables 4.2.6.8 and 6.1.1.4'
N N 0.0061 0.0033 'International Tables Vol C Tables 4.2.6.8 and 6.1.1.4'
O O 0.0106 0.0060 'International Tables Vol C Tables 4.2.6.8 and 6.1.1.4'

loop_
_geom_angle_atom_site_label_1
_geom_angle_atom_site_label_2
_geom_angle_atom_site_label_3
_geom_angle
_geom_angle_site_symmetry_1
_geom_angle_site_symmetry_3
O5 C14 O6 120.6(3) 2_765 2_765
O5 C14 C17 119.7(3) 2_765 .
O6 C14 C17 119.6(3) 2_765 .
O5 C14 Eu1 60.87(17) 2_765 2_765
O6 C14 Eu1 61.14(17) 2_765 2_765
C17 C14 Eu1 165.0(2) . 2_765
C16 C15 C17 120.1(3) . .
C16 C15 H15 119.9 . .
C17 C15 H15 119.9 . .
C15 C16 C20 120.9(3) . .
C15 C16 H16 119.5 . .
C20 C16 H16 119.5 . .
C15 C17 C18 119.4(3) . .
C15 C17 C14 121.0(3) . .
C18 C17 C14 119.6(3) . .
C19 C18 C17 119.9(3) . .
C19 C18 H18 120.1 . .
C17 C18 H18 120.1 . .
C18 C19 C20 121.5(3) . .
C18 C19 H19 119.2 . .
C20 C19 H19 119.2 . .
O4 Eu1 O2 135.57(9) 2_675 2_664
O4 Eu1 O8 93.93(10) 2_675 .
O2 Eu1 O8 76.24(10) 2_664 .
O4 Eu1 O1 93.55(9) 2_675 .
O2 Eu1 O1 117.13(8) 2_664 .
O8 Eu1 O1 149.07(9) . .
O4 Eu1 O7 77.85(10) 2_675 .
O2 Eu1 O7 81.57(9) 2_664 .
O8 Eu1 O7 138.24(10) . .
O1 Eu1 O7 72.68(9) . .
O4 Eu1 O5 73.44(9) 2_675 .
O2 Eu1 O5 140.81(9) 2_664 .
O8 Eu1 O5 75.97(10) . .
O1 Eu1 O5 77.53(8) . .
O7 Eu1 O5 136.77(9) . .
O4 Eu1 O6 126.15(8) 2_675 .
O2 Eu1 O6 93.49(8) 2_664 .
O8 Eu1 O6 74.96(10) . .
O1 Eu1 O6 76.41(8) . .
O7 Eu1 O6 141.96(9) . .
O5 Eu1 O6 52.71(8) . .
O4 Eu1 O3 52.89(8) 2_675 2_675
O2 Eu1 O3 83.21(8) 2_664 2_675
O8 Eu1 O3 72.01(10) . 2_675
O1 Eu1 O3 134.30(9) . 2_675
O7 Eu1 O3 70.58(10) . 2_675
O5 Eu1 O3 113.33(9) . 2_675
O6 Eu1 O3 146.64(9) . 2_675
O4 Eu1 O1 149.69(9) 2_675 2_664
O2 Eu1 O1 50.63(8) 2_664 2_664
O8 Eu1 O1 114.71(9) . 2_664
O1 Eu1 O1 67.26(9) . 2_664
O7 Eu1 O1 74.16(8) . 2_664
O5 Eu1 O1 121.32(8) . 2_664
O6 Eu1 O1 73.78(8) . 2_664
O3 Eu1 O1 125.01(8) 2_675 2_664
O4 Eu1 C24 26.55(9) 2_675 2_675
O2 Eu1 C24 109.26(9) 2_664 2_675
O8 Eu1 C24 82.73(11) . 2_675
O1 Eu1 C24 114.88(10) . 2_675
O7 Eu1 C24 71.80(10) . 2_675
O5 Eu1 C24 93.97(9) . 2_675
O6 Eu1 C24 143.26(9) . 2_675
O3 Eu1 C24 26.35(9) 2_675 2_675
O1 Eu1 C24 142.86(9) 2_664 2_675
O4 Eu1 C14 99.54(9) 2_675 2_765
O2 Eu1 C14 119.38(9) 2_664 2_765
O8 Eu1 C14 77.12(10) . 2_765
O1 Eu1 C14 72.05(9) . 2_765
O7 Eu1 C14 144.39(10) . 2_765
O5 Eu1 C14 26.32(9) . 2_765
O6 Eu1 C14 26.79(9) . 2_765
O3 Eu1 C14 135.66(10) 2_675 2_765
O1 Eu1 C14 96.50(8) 2_664 2_765
C24 Eu1 C14 119.92(10) 2_675 2_765
O4 Eu1 C1 149.66(9) 2_675 2_664
O2 Eu1 C1 24.83(9) 2_664 2_664
O8 Eu1 C1 95.95(10) . 2_664
O1 Eu1 C1 92.54(9) . 2_664
O7 Eu1 C1 75.70(9) . 2_664
O5 Eu1 C1 136.84(9) . 2_664
O6 Eu1 C1 84.15(8) . 2_664
O3 Eu1 C1 103.64(9) 2_675 2_664
O1 Eu1 C1 25.84(8) 2_664 2_664
C24 Eu1 C1 127.52(10) 2_675 2_664
C14 Eu1 C1 110.60(9) 2_765 2_664
C1 O1 Eu1 156.6(2) . .
C1 O1 Eu1 87.13(19) . 2_664
Eu1 O1 Eu1 112.73(9) . 2_664
C14 O6 Eu1 92.1(2) 2_765 .
C1 O2 Eu1 101.6(2) . 2_664
C24 O3 Eu1 90.0(2) . 2_675
C24 O4 Eu1 95.8(2) . 2_675
C14 O5 Eu1 92.80(19) 2_765 .
C4 C2 C5 120.6(3) . .
C4 C2 H2 119.7 . .
C5 C2 H2 119.7 . .
C11 C8 C9 118.7(3) . .
C11 C8 C3 120.7(3) . .
C9 C8 C3 120.5(3) . .
C7 C3 C4 118.4(3) . .
C7 C3 C8 121.0(3) . .
C4 C3 C8 120.6(3) . .
O2 C1 O1 120.5(3) . .
O2 C1 C5 119.1(3) . .
O1 C1 C5 120.4(3) . .
O2 C1 Eu1 53.62(16) . 2_664
O1 C1 Eu1 67.04(17) . 2_664
C5 C1 Eu1 171.5(2) . 2_664
C2 C4 C3 120.7(3) . .
C2 C4 H4 119.6 . .
C3 C4 H4 119.6 . .
C8 C9 C10 121.2(3) . .
C8 C9 H9 119.4 . .
C10 C9 H9 119.4 . .
C2 C5 C6 119.3(3) . .
C2 C5 C1 118.9(3) . .
C6 C5 C1 121.8(3) . .
C22 C21 C23 119.4(3) . .
C22 C21 C24 121.0(3) . .
C23 C21 C24 119.6(3) . .
C21 C22 C27 120.1(3) . .
C21 C22 H22 120.0 . .
C27 C22 H22 120.0 . .
C25 C23 C21 120.9(3) . .
C25 C23 H23 119.6 . .
C21 C23 H23 119.6 . .
O3 C24 O4 121.3(3) . .
O3 C24 C21 120.2(3) . .
O4 C24 C21 118.5(3) . .
O3 C24 Eu1 63.65(18) . 2_675
O4 C24 Eu1 57.65(17) . 2_675
C21 C24 Eu1 175.6(3) . 2_675
C7 C6 C5 119.9(3) . .
C7 C6 H6 120.1 . .
C5 C6 H6 120.1 . .
C6 C7 C3 121.1(3) . .
C6 C7 H7 119.4 . .
C3 C7 H7 119.4 . .
C23 C25 C26 120.0(3) . .
C23 C25 H25 120.0 . .
C26 C25 H25 120.0 . .
C9 C10 C13 119.0(3) . .
C9 C10 C26 120.2(3) . .
C13 C10 C26 120.8(3) . .
C25 C26 C27 119.3(3) . .
C25 C26 C10 120.2(3) . .
C27 C26 C10 120.5(3) . .
C8 C11 C12 121.6(3) . .
C8 C11 H11 119.2 . .
C12 C11 H11 119.2 . .
C13 C12 C11 118.4(3) . .
C13 C12 C20 121.1(3) . .
C11 C12 C20 120.5(3) . .
C19 C20 C16 118.1(3) . .
C19 C20 C12 121.2(3) . .
C16 C20 C12 120.7(3) . .
C10 C13 C12 121.1(3) . .
C10 C13 H13 119.4 . .
C12 C13 H13 119.4 . .
C22 C27 C26 120.3(3) . .
C22 C27 H27 119.8 . .
C26 C27 H27 119.8 . .
C31 N2 C33 125.5(12) . .
C31 N2 C32 115.6(12) . .
C33 N2 C32 118.8(11) . .
N2 C31 O9 116.1(10) . .
N2 C31 H31 122.0 . .
O9 C31 H31 122.0 . .
N2 C33 H33A 109.5 . .
N2 C33 H33B 109.5 . .
H33A C33 H33B 109.5 . .
N2 C33 H33C 109.5 . .
H33A C33 H33C 109.5 . .
H33B C33 H33C 109.5 . .
N2 C32 H32A 109.5 . .
N2 C32 H32B 109.5 . .
H32A C32 H32B 109.5 . .
N2 C32 H32C 109.5 . .
H32A C32 H32C 109.5 . .
H32B C32 H32C 109.5 . .

loop_
_geom_bond_atom_site_label_1
_geom_bond_atom_site_label_2
_geom_bond_distance
_geom_bond_site_symmetry_2
C14 O5 1.262(4) 2_765
C14 O6 1.281(4) 2_765
C14 C17 1.497(4) .
C14 Eu1 2.842(3) 2_765
C15 C16 1.390(5) .
C15 C17 1.396(5) .
C15 H15 0.9300 .
C16 C20 1.399(5) .
C16 H16 0.9300 .
C17 C18 1.397(5) .
C18 C19 1.384(5) .
C18 H18 0.9300 .
C19 C20 1.397(5) .
C19 H19 0.9300 .
Eu1 O4 2.400(2) 2_675
Eu1 O2 2.409(2) 2_664
Eu1 O8 2.411(3) .
Eu1 O1 2.424(2) .
Eu1 O7 2.432(3) .
Eu1 O5 2.485(2) .
Eu1 O6 2.490(2) .
Eu1 O3 2.532(3) 2_675
Eu1 O1 2.702(2) 2_664
Eu1 C24 2.826(3) 2_675
Eu1 C14 2.842(3) 2_765
Eu1 C1 2.931(3) 2_664
O1 C1 1.279(4) .
O1 Eu1 2.703(2) 2_664
O6 C14 1.281(4) 2_765
O2 C1 1.256(4) .
O2 Eu1 2.409(2) 2_664
O3 C24 1.254(4) .
O3 Eu1 2.532(3) 2_675
O4 C24 1.270(4) .
O4 Eu1 2.400(2) 2_675
O5 C14 1.262(4) 2_765
C2 C4 1.385(4) .
C2 C5 1.392(5) .
C2 H2 0.9300 .
C8 C11 1.395(5) .
C8 C9 1.396(4) .
C8 C3 1.488(4) .
C3 C7 1.395(5) .
C3 C4 1.396(5) .
C1 C5 1.493(4) .
C1 Eu1 2.931(3) 2_664
C4 H4 0.9300 .
C9 C10 1.398(4) .
C9 H9 0.9300 .
C5 C6 1.394(5) .
C21 C22 1.393(5) .
C21 C23 1.395(5) .
C21 C24 1.498(4) .
C22 C27 1.394(5) .
C22 H22 0.9300 .
C23 C25 1.384(5) .
C23 H23 0.9300 .
C24 Eu1 2.826(3) 2_675
C6 C7 1.391(5) .
C6 H6 0.9300 .
C7 H7 0.9300 .
C25 C26 1.399(5) .
C25 H25 0.9300 .
C10 C13 1.399(5) .
C10 C26 1.488(4) .
C26 C27 1.400(5) .
C11 C12 1.402(4) .
C11 H11 0.9300 .
C12 C13 1.400(4) .
C12 C20 1.485(5) .
C13 H13 0.9300 .
C27 H27 0.9300 .
O9 C31 1.503(15) .
N2 C31 1.296(13) .
N2 C33 1.404(14) .
N2 C32 1.464(15) .
C31 H31 0.9300 .
C33 H33A 0.9600 .
C33 H33B 0.9600 .
C33 H33C 0.9600 .
C32 H32A 0.9600 .
C32 H32B 0.9600 .
C32 H32C 0.9600 .

loop_
_geom_torsion_atom_site_label_1
_geom_torsion_atom_site_label_2
_geom_torsion_atom_site_label_3
_geom_torsion_atom_site_label_4
_geom_torsion
_geom_torsion_site_symmetry_1
_geom_torsion_site_symmetry_4
C17 C15 C16 C20 -2.1(6) . .
C16 C15 C17 C18 1.1(6) . .
C16 C15 C17 C14 179.9(3) . .
O5 C14 C17 C15 158.7(4) 2_765 .
O6 C14 C17 C15 -24.6(5) 2_765 .
Eu1 C14 C17 C15 -113.3(9) 2_765 .
O5 C14 C17 C18 -22.5(5) 2_765 .
O6 C14 C17 C18 154.2(3) 2_765 .
Eu1 C14 C17 C18 65.5(10) 2_765 .
C15 C17 C18 C19 1.2(6) . .
C14 C17 C18 C19 -177.6(3) . .
C17 C18 C19 C20 -2.6(6) . .
C11 C8 C3 C7 -149.5(4) . .
C9 C8 C3 C7 32.5(5) . .
C11 C8 C3 C4 30.9(5) . .
C9 C8 C3 C4 -147.0(4) . .
Eu1 O2 C1 O1 4.4(4) 2_664 .
Eu1 O2 C1 C5 -174.8(3) 2_664 .
Eu1 O1 C1 O2 -153.1(4) . .
Eu1 O1 C1 O2 -3.8(3) 2_664 .
Eu1 O1 C1 C5 26.0(8) . .
Eu1 O1 C1 C5 175.3(3) 2_664 .
Eu1 O1 C1 Eu1 -149.3(6) . 2_664
C5 C2 C4 C3 1.0(6) . .
C7 C3 C4 C2 -0.8(5) . .
C8 C3 C4 C2 178.8(3) . .
C11 C8 C9 C10 -0.6(5) . .
C3 C8 C9 C10 177.4(3) . .
C4 C2 C5 C6 -0.6(5) . .
C4 C2 C5 C1 177.9(3) . .
O2 C1 C5 C2 15.6(5) . .
O1 C1 C5 C2 -163.6(3) . .
O2 C1 C5 C6 -166.0(3) . .
O1 C1 C5 C6 14.9(5) . .
C23 C21 C22 C27 0.5(6) . .
C24 C21 C22 C27 -178.7(3) . .
C22 C21 C23 C25 -1.3(6) . .
C24 C21 C23 C25 177.9(4) . .
Eu1 O3 C24 O4 -2.1(4) 2_675 .
Eu1 O3 C24 C21 177.6(3) 2_675 .
Eu1 O4 C24 O3 2.3(4) 2_675 .
Eu1 O4 C24 C21 -177.5(3) 2_675 .
C22 C21 C24 O3 8.7(6) . .
C23 C21 C24 O3 -170.5(4) . .
C22 C21 C24 O4 -171.6(4) . .
C23 C21 C24 O4 9.2(5) . .
C2 C5 C6 C7 -0.1(6) . .
C1 C5 C6 C7 -178.5(3) . .
C5 C6 C7 C3 0.3(6) . .
C4 C3 C7 C6 0.1(6) . .
C8 C3 C7 C6 -179.5(4) . .
C21 C23 C25 C26 0.8(6) . .
C8 C9 C10 C13 0.9(5) . .
C8 C9 C10 C26 -177.3(3) . .
C23 C25 C26 C27 0.4(6) . .
C23 C25 C26 C10 -179.5(3) . .
C9 C10 C26 C25 -34.6(5) . .
C13 C10 C26 C25 147.1(4) . .
C9 C10 C26 C27 145.4(4) . .
C13 C10 C26 C27 -32.8(5) . .
C9 C8 C11 C12 0.0(5) . .
C3 C8 C11 C12 -178.0(3) . .
C8 C11 C12 C13 0.3(6) . .
C8 C11 C12 C20 179.8(3) . .
C18 C19 C20 C16 1.5(6) . .
C18 C19 C20 C12 -178.3(3) . .
C15 C16 C20 C19 0.8(5) . .
C15 C16 C20 C12 -179.4(3) . .
C13 C12 C20 C19 -152.2(4) . .
C11 C12 C20 C19 28.4(5) . .
C13 C12 C20 C16 28.0(5) . .
C11 C12 C20 C16 -151.4(4) . .
C9 C10 C13 C12 -0.6(6) . .
C26 C10 C13 C12 177.6(3) . .
C11 C12 C13 C10 0.0(6) . .
C20 C12 C13 C10 -179.4(3) . .
C21 C22 C27 C26 0.8(6) . .
C25 C26 C27 C22 -1.2(6) . .
C10 C26 C27 C22 178.7(3) . .
C33 N2 C31 O9 5.9(14) . .
C32 N2 C31 O9 -176.0(10) . .

loop_
_platon_squeeze_void_nr
_platon_squeeze_void_average_x
_platon_squeeze_void_average_y
_platon_squeeze_void_average_z
_platon_squeeze_void_volume
_platon_squeeze_void_count_electrons
_platon_squeeze_void_content
1 -0.002 0.000 -0.004 626 136 ' '
